data_4034163
loop_
_publ_author_name
'Chi, Jun'
'Wei, Shanshan'
'Gao, Hongliang'
'Xu, Dingqiao'
'Zhang, Lina'
'Yang, Lei'
'Xu, Wenjun'
'Luo, Jun'
'Kong, Lingyi'

_publ_section_title
;
 Diverse Chemosensitizing 8,9-Secolindenane-Type Sesquiterpenoid Oligomers
 and Monomers from <i>Sarcandra glabra</i>.
;
_journal_issue 14
_journal_name_full 'The Journal of organic chemistry'
_journal_page_first 9117
_journal_page_last 9126
_journal_paper_doi 10.1021/acs.joc.9b00986
_journal_volume 84
_journal_year 2019
_chemical_absolute_configuration rmad
_chemical_formula_moiety 'C32 H38 O8'
_chemical_formula_sum 'C32 H38 O8'
_chemical_formula_weight 550.62
_space_group_crystal_system monoclinic
_space_group_IT_number 4
_space_group_name_Hall 'P 2yb'
_space_group_name_H-M_alt 'P 1 21 1'
_atom_sites_solution_hydrogens geom
_audit_creation_date 2019-04-17
_audit_creation_method
;
Olex2 1.2
(compiled 2018.05.29 svn.r3508 for OlexSys, GUI svn.r5506)
;
_cell_angle_alpha 90
_cell_angle_beta 91.743(14)
_cell_angle_gamma 90
_cell_formula_units_Z 4
_cell_length_a 7.510(5)
_cell_length_b 35.163(11)
_cell_length_c 10.914(3)
_cell_measurement_reflns_used 251
_cell_measurement_temperature 220
_cell_measurement_theta_max 63.63
_cell_measurement_theta_min 38.99
_cell_volume 2881(2)
_computing_cell_refinement 'SAINT v8.34A (Bruker, 2013)'
_computing_data_reduction 'SAINT v8.34A (Bruker, 2013)'
_computing_molecular_graphics 'Olex2 (Dolomanov et al., 2009)'
_computing_publication_material 'Olex2 (Dolomanov et al., 2009)'
_computing_structure_refinement 'ShelXL (Sheldrick, 2015)'
_computing_structure_solution 'SHELXT 2014/5 (Sheldrick, 2014)'
_diffrn_ambient_temperature 220
_diffrn_measured_fraction_theta_full 0.991
_diffrn_measured_fraction_theta_max 0.952
_diffrn_measurement_device_type 'Bruker APEX-II CCD'
_diffrn_measurement_method '\f and \w scans'
_diffrn_radiation_type CuK\a
_diffrn_radiation_wavelength 1.54178
_diffrn_reflns_av_R_equivalents 0.0685
_diffrn_reflns_av_unetI/netI 0.0636
_diffrn_reflns_Laue_measured_fraction_full 0.991
_diffrn_reflns_Laue_measured_fraction_max 0.952
_diffrn_reflns_limit_h_max 9
_diffrn_reflns_limit_h_min -9
_diffrn_reflns_limit_k_max 41
_diffrn_reflns_limit_k_min -41
_diffrn_reflns_limit_l_max 13
_diffrn_reflns_limit_l_min -13
_diffrn_reflns_number 37278
_diffrn_reflns_point_group_measured_fraction_full 0.936
_diffrn_reflns_point_group_measured_fraction_max 0.892
_diffrn_reflns_theta_full 67.679
_diffrn_reflns_theta_max 71.086
_diffrn_reflns_theta_min 2.513
_diffrn_standards_number 0
_exptl_absorpt_coefficient_mu 0.741
_exptl_absorpt_correction_T_max 0.7534
_exptl_absorpt_correction_T_min 0.6374
_exptl_absorpt_correction_type multi-scan
_exptl_absorpt_process_details
;
SADABS-2014/5 (Bruker,2014/5) was used for absorption correction.
wR2(int) was 0.1770 before and 0.0670 after correction.
The Ratio of minimum to maximum transmission is 0.8460.
The \l/2 correction factor is 0.00150.
;
_exptl_crystal_colour colourless
_exptl_crystal_colour_primary colourless
_exptl_crystal_density_diffrn 1.270
_exptl_crystal_description block
_exptl_crystal_F_000 1176
_exptl_crystal_size_max 0.19
_exptl_crystal_size_mid 0.08
_exptl_crystal_size_min 0.05
_refine_diff_density_max 0.193
_refine_diff_density_min -0.241
_refine_diff_density_rms 0.043
_refine_ls_abs_structure_details
;
 Flack x determined using 2865 quotients [(I+)-(I-)]/[(I+)+(I-)]
 (Parsons, Flack and Wagner, Acta Cryst. B69 (2013) 249-259).
;
_refine_ls_abs_structure_Flack 0.15(11)
_refine_ls_extinction_method none
_refine_ls_goodness_of_fit_ref 1.024
_refine_ls_hydrogen_treatment constr
_refine_ls_matrix_type full
_refine_ls_number_parameters 752
_refine_ls_number_reflns 9954
_refine_ls_number_restraints 867
_refine_ls_restrained_S_all 1.015
_refine_ls_R_factor_all 0.0684
_refine_ls_R_factor_gt 0.0473
_refine_ls_shift/su_max 0.005
_refine_ls_shift/su_mean 0.000
_refine_ls_structure_factor_coef Fsqd
_refine_ls_weighting_details 'w=1/[\s^2^(Fo^2^)+(0.0556P)^2^] where P=(Fo^2^+2Fc^2^)/3'
_refine_ls_weighting_scheme calc
_refine_ls_wR_factor_gt 0.1044
_refine_ls_wR_factor_ref 0.1157
_reflns_Friedel_coverage 0.841
_reflns_Friedel_fraction_full 0.879
_reflns_Friedel_fraction_max 0.830
_reflns_number_gt 7701
_reflns_number_total 9954
_reflns_threshold_expression 'I > 2\s(I)'
_cod_data_source_file jo9b00986_si_002.cif
_cod_data_source_block compound_6
_cod_database_code 4034163
_shelx_shelxl_version_number 2018/3
_shelx_space_group_comment
;
The symmetry employed for this shelxl refinement is uniquely defined
by the following loop, which should always be used as a source of
symmetry information in preference to the above space-group names.
They are only intended as comments.
;
_shelx_estimated_absorpt_t_max 0.964
_shelx_estimated_absorpt_t_min 0.872
_olex2_refinement_description
;
1. Fixed Uiso
 At 1.2 times of:
  All C(H) groups, All C(H,H) groups
 At 1.5 times of:
  All C(H,H,H) groups
2. Restrained distances
 O9-C18B \\sim O1-C12A
 with sigma of 0.02
 O9-C16B \\sim O9-C18B \\sim C17B-C16B \\sim C19B-C18B
 with sigma of 0.02
3. Rigid bond restraints
 All non-hydrogen atoms
 with sigma for 1-2 distances of 0.01 and sigma for 1-3 distances of 0.01
4. Uiso/Uaniso restraints and constraints
All non-hydrogen atoms have similar U: within 2A with sigma of 0.04 and sigma
for terminal atoms of 0.08
Uanis(C13B) \\sim Ueq: with sigma of 0.005 and sigma for terminal atoms of 0.01
5. Others
 Fixed Sof: C18B(0.5) H18A(0.5) H18B(0.5) C19B(0.5) H19A(0.5) H19B(0.5)
 H19C(0.5) C16B(0.5) H16A(0.5) H16B(0.5) C17B(0.5) H17C(0.5) H17D(0.5) H17E(0.5)
6.a Ternary CH refined with riding coordinates:
 C9(H9), C5A(H5A), C9A(H9A), C5(H5), C1A(H1A), C9B(H9B), C1(H1), C18(H18),
 C24(H24), C16(H16), C20(H20), C5B(H5B), C3(H3), C3A(H3A), C3B(H3B), C1B(H1B)
6.b Secondary CH2 refined with riding coordinates:
 C6(H6A,H6B), C6A(H6AA,H6AB), C21(H21A,H21B), C2B(H2BA,H2BB), C16A(H16C,H16D),
 C6B(H6BA,H6BB), C2(H2A,H2B), C2A(H2AA,H2AB), C17(H17A,H17B), C18B(H18A,H18B),
 C16B(H16A,H16B)
6.c X=CH2 refined with riding coordinates:
 C30(H30A,H30B), C15(H15G,H15H)
6.d Idealised Me refined as rotating group:
 C14(H14D,H14E,H14F), C15A(H15D,H15E,H15F), C29(H29A,H29B,H29C), C15B(H15A,
 H15B,H15C), C14A(H14G,H14H,H14I), C14B(H14A,H14B,H14C), C28(H28A,H28B,H28C),
 C13(H13D,H13E,H13F), C13A(H13G,H13H,H13I), C17A(H17F,H17G,H17H), C13B(H13A,
 H13B,H13C), C19B(H19A,H19B,H19C), C17B(H17C,H17D,H17E)
;
_olex2_submission_special_instructions 'No special instructions were received'

loop_
_space_group_symop_operation_xyz
'x, y, z'
'-x, y+1/2, -z'

loop_
_atom_site_label
_atom_site_type_symbol
_atom_site_fract_x
_atom_site_fract_y
_atom_site_fract_z
_atom_site_U_iso_or_equiv
_atom_site_adp_type
_atom_site_occupancy
_atom_site_site_symmetry_order
_atom_site_calc_flag
_atom_site_refinement_flags_posn
_atom_site_refinement_flags_adp
_atom_site_refinement_flags_occupancy
_atom_site_disorder_assembly
_atom_site_disorder_group
O5 O 0.3384(4) 0.38963(6) 0.0549(2) 0.0335(6) Uani 1 1 d . U . . .
O6 O 0.3028(4) 0.35869(7) 0.2316(2) 0.0346(6) Uani 1 1 d . U . . .
O13 O 0.0913(4) 0.60318(7) 0.4611(3) 0.0384(6) Uani 1 1 d . U . . .
O7 O 0.0143(4) 0.34076(7) 0.1786(3) 0.0378(6) Uani 1 1 d . U . . .
O12 O -0.2785(4) 0.49815(8) 0.5474(3) 0.0443(7) Uani 1 1 d . U . . .
O4 O 0.7674(4) 0.48929(7) 0.1125(3) 0.0412(7) Uani 1 1 d . U . . .
O14 O 0.0970(4) 0.64756(7) 0.6092(3) 0.0375(6) Uani 1 1 d . U . . .
O1 O 0.4197(4) 0.60832(7) -0.0111(3) 0.0481(8) Uani 1 1 d D U . . .
O15 O 0.3909(4) 0.65927(7) 0.5649(3) 0.0449(7) Uani 1 1 d . U . . .
O8 O -0.1962(4) 0.30068(9) 0.2412(3) 0.0512(8) Uani 1 1 d . U . . .
O16 O 0.6134(5) 0.70005(9) 0.6057(3) 0.0605(9) Uani 1 1 d . U . . .
O11 O -0.3165(5) 0.44166(9) 0.6288(4) 0.0675(11) Uani 1 1 d . U . . .
O10 O 0.0072(5) 0.38649(9) 0.7765(3) 0.0624(10) Uani 1 1 d . U . . .
O2 O 0.4704(8) 0.55720(10) -0.1223(4) 0.0989(17) Uani 1 1 d . U . . .
O3 O 0.7748(5) 0.55061(9) 0.0710(5) 0.0894(15) Uani 1 1 d . U . . .
C9 C 0.2307(5) 0.35732(10) 0.0213(4) 0.0314(8) Uani 1 1 d . U . . .
H9 H 0.116252 0.365478 -0.017809 0.038 Uiso 1 1 calc R . . . .
C8 C 0.1996(5) 0.33762(10) 0.1465(4) 0.0324(8) Uani 1 1 d . U . . .
C7A C 0.5007(5) 0.52491(10) 0.1371(4) 0.0357(9) Uani 1 1 d . U . . .
C5A C 0.4774(5) 0.45713(10) 0.1626(3) 0.0298(8) Uani 1 1 d . U . . .
H5A H 0.379989 0.456404 0.099413 0.036 Uiso 1 1 calc R . . . .
C9A C 0.3128(6) 0.39628(9) 0.1797(4) 0.0328(9) Uani 1 1 d . U . . .
H9A H 0.197675 0.409479 0.189583 0.039 Uiso 1 1 calc R . . . .
C12A C 0.4348(6) 0.57114(11) -0.0279(5) 0.0457(11) Uani 1 1 d D U . . .
C5 C 0.4795(6) 0.31093(10) 0.0150(4) 0.0375(9) Uani 1 1 d . U . . .
H5 H 0.532985 0.331061 0.067790 0.045 Uiso 1 1 calc R . . . .
C12 C -0.0464(6) 0.30530(11) 0.2090(4) 0.0393(9) Uani 1 1 d . U . . .
C1A C 0.6408(6) 0.40018(11) 0.2314(4) 0.0374(9) Uani 1 1 d . U . . .
H1A H 0.646014 0.372047 0.232422 0.045 Uiso 1 1 calc R . . . .
O9 O 0.0231(8) 0.40614(10) 0.5824(4) 0.0982(16) Uani 1 1 d D U . . .
C4 C 0.6192(6) 0.30109(12) -0.0752(4) 0.0447(10) Uani 1 1 d . U . . .
C7 C 0.2387(6) 0.29567(10) 0.1524(4) 0.0365(9) Uani 1 1 d . U . . .
C8B C -0.2291(6) 0.47018(11) 0.6251(4) 0.0418(10) Uani 1 1 d . U . . .
C10A C 0.4613(5) 0.41955(10) 0.2407(4) 0.0324(8) Uani 1 1 d . U . . .
C27 C 0.4629(7) 0.69514(12) 0.5704(4) 0.0446(10) Uani 1 1 d . U . . .
C6 C 0.4093(6) 0.28105(11) 0.1032(4) 0.0419(10) Uani 1 1 d . U . . .
H6A H 0.388516 0.256946 0.060051 0.050 Uiso 1 1 calc R . . . .
H6B H 0.496317 0.276670 0.170452 0.050 Uiso 1 1 calc R . . . .
C6A C 0.4595(6) 0.49508(10) 0.2311(4) 0.0373(9) Uani 1 1 d . U . . .
H6AA H 0.338488 0.498295 0.260656 0.045 Uiso 1 1 calc R . . . .
H6AB H 0.544144 0.496405 0.301068 0.045 Uiso 1 1 calc R . . . .
C11 C 0.0955(6) 0.27721(11) 0.1891(4) 0.0380(10) Uani 1 1 d . U . . .
C22 C 0.1794(6) 0.70410(10) 0.4971(4) 0.0376(9) Uani 1 1 d . U . . .
C10B C -0.0661(6) 0.58800(10) 0.6465(4) 0.0363(9) Uani 1 1 d . U . . .
C9B C 0.0938(6) 0.60736(10) 0.5897(4) 0.0357(9) Uani 1 1 d . U . . .
H9B H 0.204906 0.596095 0.624694 0.043 Uiso 1 1 calc R . . . .
C4A C 0.6550(5) 0.45490(10) 0.0934(4) 0.0350(9) Uani 1 1 d . U . . .
C1 C 0.4399(6) 0.35205(11) -0.1597(4) 0.0410(10) Uani 1 1 d . U . . .
H1 H 0.433748 0.380160 -0.162297 0.049 Uiso 1 1 calc R . . . .
C12B C 0.0207(7) 0.41161(12) 0.7021(5) 0.0542(12) Uani 1 1 d . U . . .
C23 C 0.2107(6) 0.66223(10) 0.5193(4) 0.0370(9) Uani 1 1 d . U . . .
C8A C 0.6885(6) 0.52350(11) 0.1012(5) 0.0461(11) Uani 1 1 d . U . . .
C7B C -0.0743(6) 0.47882(11) 0.7073(4) 0.0401(10) Uani 1 1 d . U . . .
C21 C 0.0089(6) 0.71654(11) 0.4358(4) 0.0419(10) Uani 1 1 d . U . . .
H21A H 0.032151 0.735830 0.373463 0.050 Uiso 1 1 calc R . . . .
H21B H -0.070412 0.727545 0.496022 0.050 Uiso 1 1 calc R . . . .
C4B C -0.1607(6) 0.53094(11) 0.5205(4) 0.0375(9) Uani 1 1 d . U . . .
C10 C 0.3313(6) 0.33097(10) -0.0631(4) 0.0361(9) Uani 1 1 d . U . . .
C18 C -0.2482(6) 0.64793(12) 0.2223(4) 0.0463(11) Uani 1 1 d . U . . .
H18 H -0.357257 0.632571 0.232512 0.056 Uiso 1 1 calc R . . . .
C24 C 0.1759(6) 0.63551(10) 0.4086(4) 0.0368(9) Uani 1 1 d . U . . .
H24 H 0.290200 0.627895 0.372951 0.044 Uiso 1 1 calc R . . . .
C11A C 0.3849(6) 0.54867(10) 0.0824(4) 0.0375(9) Uani 1 1 d . U . . .
C26 C 0.3276(6) 0.72271(11) 0.5265(4) 0.0434(10) Uani 1 1 d . U . . .
C16 C -0.0700(6) 0.62854(11) 0.2372(4) 0.0429(10) Uani 1 1 d . U . . .
H16 H -0.067860 0.601065 0.256903 0.052 Uiso 1 1 calc R . . . .
C20 C -0.0774(6) 0.68147(10) 0.3762(4) 0.0378(9) Uani 1 1 d . U . . .
H20 H -0.121956 0.666191 0.445041 0.045 Uiso 1 1 calc R . . . .
C25 C 0.0567(6) 0.65523(10) 0.3110(4) 0.0371(9) Uani 1 1 d . U . . .
C14 C 0.1940(6) 0.30330(11) -0.1234(4) 0.0421(10) Uani 1 1 d . U . . .
H14D H 0.111840 0.294674 -0.062428 0.063 Uiso 1 1 calc GR . . . .
H14E H 0.255821 0.281604 -0.156799 0.063 Uiso 1 1 calc GR . . . .
H14F H 0.128330 0.316322 -0.188853 0.063 Uiso 1 1 calc GR . . . .
C19 C -0.2334(6) 0.68522(11) 0.2870(4) 0.0417(10) Uani 1 1 d . U . . .
C5B C -0.0400(6) 0.54387(10) 0.6318(4) 0.0341(9) Uani 1 1 d . U . . .
H5B H 0.085161 0.539638 0.609284 0.041 Uiso 1 1 calc R . . . .
C3 C 0.6210(7) 0.33332(13) -0.1645(5) 0.0507(11) Uani 1 1 d . U . . .
H3 H 0.728834 0.349358 -0.169577 0.061 Uiso 1 1 calc R . . . .
C2B C -0.3983(7) 0.57485(13) 0.5952(5) 0.0560(13) Uani 1 1 d . U . . .
H2BA H -0.512894 0.586989 0.575043 0.067 Uiso 1 1 calc R . . . .
H2BB H -0.397900 0.558346 0.667569 0.067 Uiso 1 1 calc R . . . .
C3A C 0.7576(6) 0.42169(11) 0.1450(4) 0.0390(9) Uani 1 1 d . U . . .
H3A H 0.836816 0.407270 0.090980 0.047 Uiso 1 1 calc R . . . .
C30 C -0.3363(6) 0.71540(13) 0.2728(5) 0.0532(12) Uani 1 1 d . U . . .
H30A H -0.432877 0.714886 0.215963 0.064 Uiso 1 1 calc R . . . .
H30B H -0.313028 0.737418 0.319413 0.064 Uiso 1 1 calc R . . . .
C11B C 0.0430(7) 0.45228(12) 0.7395(5) 0.0526(12) Uani 1 1 d . U . . .
C3B C -0.2846(6) 0.56344(12) 0.4913(5) 0.0466(11) Uani 1 1 d . U . . .
H3B H -0.327323 0.567779 0.405779 0.056 Uiso 1 1 calc R . . . .
C16A C 0.4526(8) 0.63233(12) -0.1165(5) 0.0542(12) Uani 1 1 d . U . . .
H16C H 0.577383 0.630157 -0.139262 0.065 Uiso 1 1 calc R . . . .
H16D H 0.377078 0.624267 -0.186621 0.065 Uiso 1 1 calc R . . . .
C6B C -0.0727(7) 0.51980(11) 0.7465(4) 0.0440(11) Uani 1 1 d . U . . .
H6BA H 0.021993 0.524169 0.808648 0.053 Uiso 1 1 calc R . . . .
H6BB H -0.187041 0.526621 0.781515 0.053 Uiso 1 1 calc R . . . .
C2 C 0.4911(7) 0.33137(14) -0.2729(5) 0.0545(12) Uani 1 1 d . U . . .
H2A H 0.517436 0.346590 -0.345321 0.065 Uiso 1 1 calc R . . . .
H2B H 0.433123 0.306923 -0.290468 0.065 Uiso 1 1 calc R . . . .
C15A C 0.6293(6) 0.45142(12) -0.0441(4) 0.0434(10) Uani 1 1 d . U . . .
H15D H 0.564939 0.473448 -0.075487 0.065 Uiso 1 1 calc GR . . . .
H15E H 0.561822 0.428563 -0.063436 0.065 Uiso 1 1 calc GR . . . .
H15F H 0.744610 0.450020 -0.081508 0.065 Uiso 1 1 calc GR . . . .
C29 C 0.1798(7) 0.67755(12) 0.2279(4) 0.0465(11) Uani 1 1 d . U . . .
H29A H 0.269569 0.690664 0.277710 0.070 Uiso 1 1 calc GR . . . .
H29B H 0.110412 0.695976 0.180635 0.070 Uiso 1 1 calc GR . . . .
H29C H 0.237330 0.660140 0.172629 0.070 Uiso 1 1 calc GR . . . .
C1B C -0.2336(6) 0.59678(12) 0.5716(4) 0.0455(10) Uani 1 1 d . U . . .
H1B H -0.246829 0.622632 0.536556 0.055 Uiso 1 1 calc R . . . .
C2A C 0.7978(6) 0.42225(12) 0.2803(4) 0.0471(11) Uani 1 1 d . U . . .
H2AA H 0.901696 0.407873 0.311023 0.056 Uiso 1 1 calc R . . . .
H2AB H 0.774528 0.445861 0.324739 0.056 Uiso 1 1 calc R . . . .
C15B C -0.0514(7) 0.51867(12) 0.4131(4) 0.0467(11) Uani 1 1 d . U . . .
H15A H 0.021161 0.496903 0.436693 0.070 Uiso 1 1 calc GR . . . .
H15B H 0.024994 0.539451 0.389177 0.070 Uiso 1 1 calc GR . . . .
H15C H -0.130464 0.511803 0.344729 0.070 Uiso 1 1 calc GR . . . .
C14A C 0.4109(6) 0.42575(11) 0.3735(4) 0.0438(10) Uani 1 1 d . U . . .
H14G H 0.496598 0.442672 0.413325 0.066 Uiso 1 1 calc GR . . . .
H14H H 0.410885 0.401531 0.416023 0.066 Uiso 1 1 calc GR . . . .
H14I H 0.293040 0.436983 0.375494 0.066 Uiso 1 1 calc GR . . . .
C14B C -0.0733(7) 0.60156(12) 0.7801(4) 0.0522(12) Uani 1 1 d . U . . .
H14A H 0.037887 0.595302 0.822975 0.078 Uiso 1 1 calc GR . . . .
H14B H -0.171085 0.589059 0.819863 0.078 Uiso 1 1 calc GR . . . .
H14C H -0.091154 0.628871 0.781667 0.078 Uiso 1 1 calc GR . . . .
C17 C -0.1368(7) 0.64040(13) 0.1129(5) 0.0544(12) Uani 1 1 d . U . . .
H17A H -0.176535 0.620404 0.055852 0.065 Uiso 1 1 calc R . . . .
H17B H -0.079036 0.662189 0.074677 0.065 Uiso 1 1 calc R . . . .
C28 C 0.3716(8) 0.76404(12) 0.5128(5) 0.0560(13) Uani 1 1 d . U . . .
H28A H 0.338050 0.777677 0.585815 0.084 Uiso 1 1 calc GR . . . .
H28B H 0.306651 0.774307 0.442052 0.084 Uiso 1 1 calc GR . . . .
H28C H 0.498517 0.766894 0.501560 0.084 Uiso 1 1 calc GR . . . .
C13 C 0.0613(7) 0.23551(11) 0.2002(5) 0.0547(13) Uani 1 1 d . U . . .
H13D H 0.011424 0.230193 0.279365 0.082 Uiso 1 1 calc GR . . . .
H13E H 0.172347 0.221733 0.192896 0.082 Uiso 1 1 calc GR . . . .
H13F H -0.022085 0.227546 0.135627 0.082 Uiso 1 1 calc GR . . . .
C13A C 0.1938(7) 0.55258(15) 0.1148(6) 0.0657(15) Uani 1 1 d . U . . .
H13G H 0.119445 0.539183 0.054780 0.099 Uiso 1 1 calc GR . . . .
H13H H 0.161386 0.579282 0.115174 0.099 Uiso 1 1 calc GR . . . .
H13I H 0.176688 0.541820 0.195410 0.099 Uiso 1 1 calc GR . . . .
C15 C 0.7218(7) 0.27032(14) -0.0759(6) 0.0613(14) Uani 1 1 d . U . . .
H15G H 0.806038 0.267284 -0.137168 0.074 Uiso 1 1 calc R . . . .
H15H H 0.710198 0.251587 -0.015275 0.074 Uiso 1 1 calc R . . . .
C17A C 0.4124(12) 0.67141(14) -0.0847(6) 0.107(3) Uani 1 1 d . U . . .
H17F H 0.442268 0.687999 -0.152011 0.160 Uiso 1 1 calc GR . . . .
H17G H 0.481702 0.678607 -0.011858 0.160 Uiso 1 1 calc GR . . . .
H17H H 0.286509 0.673738 -0.068807 0.160 Uiso 1 1 calc GR . . . .
C13B C 0.2041(9) 0.45839(17) 0.8199(8) 0.100(3) Uani 1 1 d . U . . .
H13A H 0.187508 0.446199 0.898451 0.149 Uiso 1 1 calc GR . . . .
H13B H 0.222598 0.485446 0.832152 0.149 Uiso 1 1 calc GR . . . .
H13C H 0.307202 0.447519 0.781506 0.149 Uiso 1 1 calc GR . . . .
C18B C -0.063(3) 0.3657(4) 0.545(2) 0.072(5) Uani 0.5 1 d D U P A 1
H18A H -0.129149 0.355199 0.613009 0.087 Uiso 0.5 1 calc R . P A 1
H18B H -0.144220 0.368481 0.473603 0.087 Uiso 0.5 1 calc R . P A 1
C19B C 0.0876(18) 0.3406(3) 0.5155(10) 0.073(3) Uani 0.5 1 d D U P A 1
H19A H 0.155556 0.352071 0.450902 0.109 Uiso 0.5 1 calc GR . P A 1
H19B H 0.042198 0.316131 0.488248 0.109 Uiso 0.5 1 calc GR . P A 1
H19C H 0.163876 0.337219 0.587974 0.109 Uiso 0.5 1 calc GR . P A 1
C16B C 0.0758(18) 0.3698(3) 0.5420(12) 0.070(3) Uani 0.5 1 d D U P A 2
H16A H 0.151264 0.356472 0.602897 0.085 Uiso 0.5 1 calc R . P A 2
H16B H 0.134738 0.370716 0.463161 0.085 Uiso 0.5 1 calc R . P A 2
C17B C -0.104(2) 0.3540(6) 0.5315(19) 0.069(4) Uani 0.5 1 d D U P A 2
H17C H -0.105447 0.332597 0.475343 0.104 Uiso 0.5 1 calc GR . P A 2
H17D H -0.186240 0.373349 0.500814 0.104 Uiso 0.5 1 calc GR . P A 2
H17E H -0.141090 0.345484 0.611486 0.104 Uiso 0.5 1 calc GR . P A 2

loop_
_atom_site_aniso_label
_atom_site_aniso_U_11
_atom_site_aniso_U_22
_atom_site_aniso_U_33
_atom_site_aniso_U_23
_atom_site_aniso_U_13
_atom_site_aniso_U_12
O5 0.0408(16) 0.0262(12) 0.0333(15) -0.0011(10) -0.0016(12) -0.0074(11)
O6 0.0386(16) 0.0314(12) 0.0337(16) 0.0037(11) -0.0018(12) -0.0073(11)
O13 0.0464(18) 0.0315(12) 0.0376(16) 0.0041(11) 0.0055(13) -0.0014(12)
O7 0.0317(15) 0.0358(13) 0.0463(18) 0.0014(12) 0.0061(13) -0.0020(12)
O12 0.0407(17) 0.0437(15) 0.0478(19) 0.0139(13) -0.0106(14) -0.0081(13)
O4 0.0290(15) 0.0350(14) 0.059(2) 0.0056(13) -0.0050(14) -0.0034(12)
O14 0.0417(17) 0.0321(13) 0.0389(17) 0.0031(11) 0.0020(13) -0.0028(12)
O1 0.064(2) 0.0345(14) 0.0462(19) 0.0060(12) 0.0065(16) 0.0079(14)
O15 0.0373(17) 0.0422(15) 0.055(2) 0.0061(13) -0.0058(14) -0.0044(12)
O8 0.0362(18) 0.0598(18) 0.058(2) 0.0082(15) 0.0068(15) -0.0113(15)
O16 0.048(2) 0.068(2) 0.065(2) -0.0016(17) -0.0100(18) -0.0164(16)
O11 0.077(3) 0.0512(18) 0.072(3) 0.0214(17) -0.030(2) -0.0286(18)
O10 0.085(3) 0.0430(16) 0.058(2) 0.0159(15) -0.0155(19) -0.0064(16)
O2 0.187(5) 0.0446(19) 0.069(3) -0.0003(18) 0.062(3) 0.005(3)
O3 0.042(2) 0.0388(18) 0.188(5) 0.024(2) 0.016(2) -0.0073(16)
C9 0.032(2) 0.0277(17) 0.034(2) -0.0002(15) -0.0043(17) -0.0044(16)
C8 0.027(2) 0.0315(17) 0.039(2) 0.0012(16) 0.0005(17) -0.0042(16)
C7A 0.033(2) 0.0278(18) 0.046(2) -0.0022(16) 0.0005(19) -0.0032(16)
C5A 0.030(2) 0.0301(17) 0.030(2) -0.0009(14) -0.0027(16) 0.0001(15)
C9A 0.039(2) 0.0269(17) 0.033(2) 0.0005(14) 0.0012(18) -0.0018(16)
C12A 0.048(3) 0.036(2) 0.054(3) -0.0006(19) 0.008(2) 0.002(2)
C5 0.033(2) 0.0299(18) 0.049(3) -0.0023(16) 0.0011(19) -0.0020(16)
C12 0.039(3) 0.042(2) 0.036(2) 0.0048(17) -0.0053(19) -0.0079(18)
C1A 0.037(2) 0.0349(19) 0.040(2) 0.0032(16) -0.0038(19) 0.0024(17)
O9 0.187(5) 0.052(2) 0.056(3) 0.0129(17) 0.015(3) 0.024(2)
C4 0.033(2) 0.042(2) 0.059(3) -0.0123(19) 0.003(2) -0.0030(19)
C7 0.036(2) 0.0321(18) 0.041(2) 0.0032(16) -0.0092(18) -0.0021(17)
C8B 0.044(3) 0.039(2) 0.042(3) 0.0080(17) -0.006(2) -0.0065(19)
C10A 0.034(2) 0.0299(17) 0.033(2) 0.0000(15) -0.0044(17) -0.0040(16)
C27 0.048(3) 0.048(2) 0.038(3) -0.0019(18) 0.002(2) -0.011(2)
C6 0.035(2) 0.0300(19) 0.061(3) 0.0022(17) -0.002(2) 0.0033(17)
C6A 0.043(2) 0.0306(18) 0.038(2) -0.0017(16) 0.0020(19) 0.0011(17)
C11 0.038(2) 0.0340(19) 0.041(3) 0.0078(16) -0.0048(19) -0.0106(17)
C22 0.049(3) 0.0317(18) 0.032(2) -0.0002(15) 0.0045(19) -0.0022(18)
C10B 0.036(2) 0.0323(18) 0.040(2) 0.0045(16) 0.0035(18) 0.0011(17)
C9B 0.037(2) 0.0306(18) 0.040(2) 0.0041(15) -0.0008(18) 0.0020(16)
C4A 0.033(2) 0.0324(18) 0.039(2) 0.0012(16) -0.0004(17) -0.0027(17)
C1 0.048(3) 0.037(2) 0.039(2) -0.0040(17) 0.006(2) -0.0027(18)
C12B 0.059(3) 0.045(2) 0.059(3) 0.015(2) -0.009(3) 0.000(2)
C23 0.036(2) 0.0348(19) 0.040(2) 0.0043(16) -0.0004(19) -0.0007(17)
C8A 0.036(2) 0.034(2) 0.068(3) 0.003(2) -0.004(2) -0.0050(18)
C7B 0.047(3) 0.037(2) 0.035(2) 0.0100(16) -0.006(2) -0.0067(18)
C21 0.047(3) 0.0317(19) 0.047(3) 0.0007(17) 0.004(2) 0.0028(18)
C4B 0.038(2) 0.0368(19) 0.038(2) 0.0101(17) -0.0057(19) -0.0040(17)
C10 0.036(2) 0.0322(18) 0.041(2) -0.0042(16) -0.0005(18) -0.0044(16)
C18 0.044(3) 0.043(2) 0.051(3) 0.0074(19) -0.006(2) -0.0060(19)
C24 0.038(2) 0.0315(18) 0.041(2) 0.0042(16) 0.0072(18) 0.0016(17)
C11A 0.036(2) 0.0315(18) 0.045(3) -0.0025(16) 0.0081(19) -0.0023(17)
C26 0.051(3) 0.038(2) 0.040(3) -0.0050(17) 0.005(2) -0.0058(19)
C16 0.049(3) 0.036(2) 0.044(3) 0.0051(17) -0.002(2) -0.0041(18)
C20 0.039(2) 0.0333(19) 0.041(2) 0.0056(16) 0.0039(19) 0.0018(17)
C25 0.043(2) 0.0300(18) 0.038(2) 0.0043(15) 0.0032(19) 0.0005(17)
C14 0.045(3) 0.039(2) 0.041(3) -0.0069(17) -0.003(2) -0.0051(19)
C19 0.040(3) 0.041(2) 0.045(3) 0.0112(17) 0.002(2) -0.0022(18)
C5B 0.035(2) 0.0334(18) 0.034(2) 0.0038(15) -0.0026(18) 0.0018(16)
C3 0.046(3) 0.053(2) 0.054(3) -0.012(2) 0.014(2) -0.011(2)
C2B 0.038(3) 0.051(2) 0.079(4) 0.021(2) 0.001(2) 0.006(2)
C3A 0.034(2) 0.036(2) 0.047(3) 0.0047(18) -0.0011(19) 0.0035(18)
C30 0.049(3) 0.048(2) 0.062(3) 0.016(2) -0.002(2) 0.009(2)
C11B 0.053(3) 0.043(2) 0.061(3) 0.021(2) -0.019(2) -0.007(2)
C3B 0.041(3) 0.044(2) 0.054(3) 0.016(2) -0.010(2) -0.0011(19)
C16A 0.066(3) 0.047(2) 0.051(3) 0.011(2) 0.010(2) 0.005(2)
C6B 0.056(3) 0.040(2) 0.036(2) 0.0071(17) -0.008(2) -0.005(2)
C2 0.059(3) 0.060(3) 0.045(3) -0.007(2) 0.013(2) -0.006(2)
C15A 0.041(2) 0.047(2) 0.042(3) 0.0047(18) 0.005(2) -0.001(2)
C29 0.053(3) 0.042(2) 0.045(3) 0.0035(19) 0.012(2) -0.005(2)
C1B 0.037(2) 0.041(2) 0.059(3) 0.0133(19) 0.005(2) 0.0064(19)
C2A 0.040(3) 0.045(2) 0.056(3) 0.009(2) -0.013(2) -0.0020(19)
C15B 0.061(3) 0.044(2) 0.035(2) 0.0010(18) -0.003(2) -0.006(2)
C14A 0.053(3) 0.041(2) 0.038(3) 0.0002(18) 0.002(2) -0.008(2)
C14B 0.066(3) 0.043(2) 0.048(3) -0.002(2) 0.019(2) -0.005(2)
C17 0.069(3) 0.047(2) 0.047(3) 0.001(2) -0.006(2) -0.006(2)
C28 0.070(3) 0.040(2) 0.059(3) -0.008(2) 0.011(3) -0.012(2)
C13 0.056(3) 0.037(2) 0.070(4) 0.017(2) -0.008(3) -0.009(2)
C13A 0.051(3) 0.067(3) 0.080(4) 0.026(3) 0.020(3) 0.020(3)
C15 0.045(3) 0.052(3) 0.088(4) -0.014(3) 0.013(3) -0.001(2)
C17A 0.210(9) 0.043(3) 0.069(4) 0.020(3) 0.040(5) 0.020(4)
C13B 0.095(5) 0.067(3) 0.133(6) 0.028(4) -0.068(4) -0.019(3)
C18B 0.098(14) 0.050(8) 0.068(10) 0.008(6) -0.021(10) -0.011(7)
C19B 0.123(11) 0.048(5) 0.047(6) -0.010(5) 0.015(6) -0.015(6)
C16B 0.059(7) 0.082(8) 0.072(8) -0.001(6) 0.017(7) -0.009(6)
C17B 0.077(9) 0.087(12) 0.045(9) 0.001(8) 0.016(8) -0.016(8)

loop_
_atom_type_symbol
_atom_type_description
_atom_type_scat_dispersion_real
_atom_type_scat_dispersion_imag
_atom_type_scat_source
C C 0.0181 0.0091 'International Tables Vol C Tables 4.2.6.8 and 6.1.1.4'
H H 0.0000 0.0000 'International Tables Vol C Tables 4.2.6.8 and 6.1.1.4'
O O 0.0492 0.0322 'International Tables Vol C Tables 4.2.6.8 and 6.1.1.4'

loop_
_geom_angle_atom_site_label_1
_geom_angle_atom_site_label_2
_geom_angle_atom_site_label_3
_geom_angle
C9A O5 C9 106.7(3)
C8 O6 C9A 105.0(3)
C9B O13 C24 108.8(3)
C12 O7 C8 108.5(3)
C8B O12 C4B 122.5(3)
C8A O4 C4A 117.9(3)
C23 O14 C9B 105.3(3)
C12A O1 C16A 116.5(4)
C27 O15 C23 108.4(3)
O5 C9 H9 110.9
O5 C9 C8 103.1(3)
O5 C9 C10 110.5(3)
C8 C9 H9 110.9
C10 C9 H9 110.9
C10 C9 C8 110.5(3)
O6 C8 O7 108.4(3)
O6 C8 C9 104.6(3)
O6 C8 C7 112.7(3)
O7 C8 C9 110.4(3)
O7 C8 C7 104.6(3)
C7 C8 C9 116.1(3)
C8A C7A C6A 112.1(3)
C11A C7A C6A 126.6(4)
C11A C7A C8A 121.1(4)
C10A C5A H5A 106.7
C6A C5A H5A 106.7
C6A C5A C10A 117.0(3)
C6A C5A C4A 111.7(3)
C4A C5A H5A 106.7
C4A C5A C10A 107.5(3)
O5 C9A O6 103.9(3)
O5 C9A H9A 109.3
O5 C9A C10A 113.2(3)
O6 C9A H9A 109.3
O6 C9A C10A 111.6(3)
C10A C9A H9A 109.3
O1 C12A C11A 112.6(4)
O2 C12A O1 123.6(4)
O2 C12A C11A 123.5(4)
C4 C5 H5 105.5
C4 C5 C6 121.0(3)
C4 C5 C10 104.4(4)
C6 C5 H5 105.5
C6 C5 C10 113.8(3)
C10 C5 H5 105.5
O7 C12 C11 109.0(4)
O8 C12 O7 121.0(4)
O8 C12 C11 129.9(4)
C10A C1A H1A 118.9
C3A C1A H1A 118.9
C3A C1A C10A 110.5(3)
C2A C1A H1A 118.9
C2A C1A C10A 115.8(3)
C2A C1A C3A 59.8(3)
C12B O9 C18B 111.3(10)
C12B O9 C16B 116.9(6)
C3 C4 C5 105.8(4)
C15 C4 C5 127.5(5)
C15 C4 C3 126.6(5)
C6 C7 C8 119.3(4)
C11 C7 C8 109.4(4)
C11 C7 C6 130.6(4)
O12 C8B C7B 115.5(3)
O11 C8B O12 119.5(4)
O11 C8B C7B 124.9(4)
C9A C10A C5A 106.3(3)
C9A C10A C14A 107.0(3)
C1A C10A C5A 104.9(3)
C1A C10A C9A 111.8(3)
C1A C10A C14A 112.0(3)
C14A C10A C5A 114.8(3)
O15 C27 C26 108.9(4)
O16 C27 O15 120.9(4)
O16 C27 C26 130.2(4)
C5 C6 H6A 110.2
C5 C6 H6B 110.2
C7 C6 C5 107.8(3)
C7 C6 H6A 110.2
C7 C6 H6B 110.2
H6A C6 H6B 108.5
C7A C6A C5A 104.5(3)
C7A C6A H6AA 110.9
C7A C6A H6AB 110.9
C5A C6A H6AA 110.9
C5A C6A H6AB 110.9
H6AA C6A H6AB 108.9
C12 C11 C13 121.3(4)
C7 C11 C12 108.2(3)
C7 C11 C13 130.3(4)
C21 C22 C23 119.0(3)
C26 C22 C23 108.6(4)
C26 C22 C21 131.9(4)
C9B C10B C5B 107.2(3)
C9B C10B C14B 107.3(3)
C1B C10B C9B 109.9(3)
C1B C10B C5B 104.5(3)
C1B C10B C14B 113.4(4)
C14B C10B C5B 114.3(3)
O13 C9B O14 104.5(3)
O13 C9B C10B 111.8(3)
O13 C9B H9B 109.2
O14 C9B C10B 112.9(3)
O14 C9B H9B 109.2
C10B C9B H9B 109.2
O4 C4A C5A 112.5(3)
O4 C4A C3A 107.3(3)
O4 C4A C15A 105.1(3)
C3A C4A C5A 107.2(3)
C3A C4A C15A 111.0(3)
C15A C4A C5A 113.6(3)
C10 C1 H1 118.3
C3 C1 H1 118.3
C3 C1 C10 108.0(4)
C2 C1 H1 118.3
C2 C1 C10 119.1(3)
C2 C1 C3 60.3(3)
O10 C12B O9 124.2(5)
O10 C12B C11B 121.9(5)
O9 C12B C11B 113.8(4)
O14 C23 O15 108.4(3)
O14 C23 C22 111.8(3)
O14 C23 C24 103.2(3)
O15 C23 C22 105.5(3)
O15 C23 C24 111.3(3)
C22 C23 C24 116.5(3)
O4 C8A C7A 115.3(3)
O3 C8A O4 119.6(4)
O3 C8A C7A 124.9(4)
C8B C7B C6B 111.6(4)
C11B C7B C8B 121.4(4)
C11B C7B C6B 127.0(4)
C22 C21 H21A 110.2
C22 C21 H21B 110.2
C22 C21 C20 107.5(3)
H21A C21 H21B 108.5
C20 C21 H21A 110.2
C20 C21 H21B 110.2
O12 C4B C5B 114.0(3)
O12 C4B C3B 105.3(3)
O12 C4B C15B 105.8(3)
C3B C4B C5B 106.5(3)
C3B C4B C15B 113.6(4)
C15B C4B C5B 111.7(4)
C9 C10 C5 107.8(3)
C9 C10 C1 113.8(3)
C9 C10 C14 107.6(3)
C1 C10 C5 102.0(3)
C1 C10 C14 111.7(4)
C14 C10 C5 113.9(3)
C16 C18 H18 118.4
C19 C18 H18 118.4
C19 C18 C16 107.0(4)
C19 C18 C17 119.7(4)
C17 C18 H18 118.4
C17 C18 C16 59.4(3)
O13 C24 C23 103.7(3)
O13 C24 H24 110.1
O13 C24 C25 112.3(3)
C23 C24 H24 110.1
C25 C24 C23 110.4(3)
C25 C24 H24 110.1
C7A C11A C12A 121.0(4)
C7A C11A C13A 124.7(4)
C13A C11A C12A 114.0(4)
C27 C26 C28 121.2(4)
C22 C26 C27 108.7(3)
C22 C26 C28 130.0(4)
C18 C16 H16 118.3
C18 C16 C25 108.2(3)
C25 C16 H16 118.3
C17 C16 C18 60.1(3)
C17 C16 H16 118.3
C17 C16 C25 119.3(3)
C21 C20 H20 105.3
C21 C20 C25 113.7(4)
C25 C20 H20 105.3
C19 C20 C21 121.0(3)
C19 C20 H20 105.3
C19 C20 C25 105.0(3)
C24 C25 C16 115.1(3)
C24 C25 C20 108.8(3)
C16 C25 C20 101.6(3)
C29 C25 C24 107.0(4)
C29 C25 C16 112.1(4)
C29 C25 C20 112.2(3)
C10 C14 H14D 109.5
C10 C14 H14E 109.5
C10 C14 H14F 109.5
H14D C14 H14E 109.5
H14D C14 H14F 109.5
H14E C14 H14F 109.5
C18 C19 C20 105.9(3)
C30 C19 C18 128.0(4)
C30 C19 C20 126.0(4)
C10B C5B H5B 107.2
C4B C5B C10B 107.2(3)
C4B C5B H5B 107.2
C6B C5B C10B 115.9(3)
C6B C5B C4B 111.7(3)
C6B C5B H5B 107.2
C4 C3 C1 106.3(4)
C4 C3 H3 119.5
C4 C3 C2 117.2(4)
C1 C3 H3 119.5
C2 C3 C1 59.2(3)
C2 C3 H3 119.5
H2BA C2B H2BB 114.8
C3B C2B H2BA 117.7
C3B C2B H2BB 117.7
C1B C2B H2BA 117.7
C1B C2B H2BB 117.7
C1B C2B C3B 60.7(3)
C1A C3A H3A 119.1
C4A C3A C1A 108.9(3)
C4A C3A H3A 119.1
C2A C3A C1A 59.6(3)
C2A C3A C4A 116.5(4)
C2A C3A H3A 119.1
C19 C30 H30A 120.0
C19 C30 H30B 120.0
H30A C30 H30B 120.0
C7B C11B C12B 122.3(4)
C7B C11B C13B 125.2(5)
C13B C11B C12B 112.4(4)
C4B C3B H3B 119.9
C4B C3B C1B 108.9(4)
C2B C3B C4B 114.1(4)
C2B C3B H3B 119.9
C2B C3B C1B 59.4(3)
C1B C3B H3B 119.9
O1 C16A H16C 110.0
O1 C16A H16D 110.0
H16C C16A H16D 108.4
C17A C16A O1 108.6(4)
C17A C16A H16C 110.0
C17A C16A H16D 110.0
C7B C6B C5B 107.2(4)
C7B C6B H6BA 110.3
C7B C6B H6BB 110.3
C5B C6B H6BA 110.3
C5B C6B H6BB 110.3
H6BA C6B H6BB 108.5
C1 C2 C3 60.5(3)
C1 C2 H2A 117.7
C1 C2 H2B 117.7
C3 C2 H2A 117.7
C3 C2 H2B 117.7
H2A C2 H2B 114.8
C4A C15A H15D 109.5
C4A C15A H15E 109.5
C4A C15A H15F 109.5
H15D C15A H15E 109.5
H15D C15A H15F 109.5
H15E C15A H15F 109.5
C25 C29 H29A 109.5
C25 C29 H29B 109.5
C25 C29 H29C 109.5
H29A C29 H29B 109.5
H29A C29 H29C 109.5
H29B C29 H29C 109.5
C10B C1B H1B 118.0
C2B C1B C10B 118.9(4)
C2B C1B C3B 59.9(3)
C2B C1B H1B 118.0
C3B C1B C10B 110.4(3)
C3B C1B H1B 118.0
C1A C2A C3A 60.6(3)
C1A C2A H2AA 117.7
C1A C2A H2AB 117.7
C3A C2A H2AA 117.7
C3A C2A H2AB 117.7
H2AA C2A H2AB 114.8
C4B C15B H15A 109.5
C4B C15B H15B 109.5
C4B C15B H15C 109.5
H15A C15B H15B 109.5
H15A C15B H15C 109.5
H15B C15B H15C 109.5
C10A C14A H14G 109.5
C10A C14A H14H 109.5
C10A C14A H14I 109.5
H14G C14A H14H 109.5
H14G C14A H14I 109.5
H14H C14A H14I 109.5
C10B C14B H14A 109.5
C10B C14B H14B 109.5
C10B C14B H14C 109.5
H14A C14B H14B 109.5
H14A C14B H14C 109.5
H14B C14B H14C 109.5
C18 C17 H17A 117.7
C18 C17 H17B 117.7
C16 C17 C18 60.4(3)
C16 C17 H17A 117.7
C16 C17 H17B 117.7
H17A C17 H17B 114.8
C26 C28 H28A 109.5
C26 C28 H28B 109.5
C26 C28 H28C 109.5
H28A C28 H28B 109.5
H28A C28 H28C 109.5
H28B C28 H28C 109.5
C11 C13 H13D 109.5
C11 C13 H13E 109.5
C11 C13 H13F 109.5
H13D C13 H13E 109.5
H13D C13 H13F 109.5
H13E C13 H13F 109.5
C11A C13A H13G 109.5
C11A C13A H13H 109.5
C11A C13A H13I 109.5
H13G C13A H13H 109.5
H13G C13A H13I 109.5
H13H C13A H13I 109.5
C4 C15 H15G 120.0
C4 C15 H15H 120.0
H15G C15 H15H 120.0
C16A C17A H17F 109.5
C16A C17A H17G 109.5
C16A C17A H17H 109.5
H17F C17A H17G 109.5
H17F C17A H17H 109.5
H17G C17A H17H 109.5
C11B C13B H13A 109.5
C11B C13B H13B 109.5
C11B C13B H13C 109.5
H13A C13B H13B 109.5
H13A C13B H13C 109.5
H13B C13B H13C 109.5
O9 C18B H18A 110.5
O9 C18B H18B 110.5
H18A C18B H18B 108.7
C19B C18B O9 106.3(12)
C19B C18B H18A 110.5
C19B C18B H18B 110.5
C18B C19B H19A 109.5
C18B C19B H19B 109.5
C18B C19B H19C 109.5
H19A C19B H19B 109.5
H19A C19B H19C 109.5
H19B C19B H19C 109.5
O9 C16B H16A 112.6
O9 C16B H16B 112.6
O9 C16B C17B 95.8(11)
H16A C16B H16B 110.1
C17B C16B H16A 112.6
C17B C16B H16B 112.6
C16B C17B H17C 109.5
C16B C17B H17D 109.5
C16B C17B H17E 109.5
H17C C17B H17D 109.5
H17C C17B H17E 109.5
H17D C17B H17E 109.5

loop_
_geom_bond_atom_site_label_1
_geom_bond_atom_site_label_2
_geom_bond_distance
O5 C9 1.436(4)
O5 C9A 1.401(5)
O6 C8 1.403(5)
O6 C9A 1.441(4)
O13 C9B 1.411(5)
O13 C24 1.430(4)
O7 C8 1.449(5)
O7 C12 1.372(5)
O12 C8B 1.344(5)
O12 C4B 1.488(5)
O4 C4A 1.486(4)
O4 C8A 1.345(5)
O14 C9B 1.430(4)
O14 C23 1.417(5)
O1 C12A 1.326(5)
O1 C16A 1.454(5)
O15 C27 1.373(5)
O15 C23 1.431(5)
O8 C12 1.200(5)
O16 C27 1.196(6)
O11 C8B 1.200(5)
O10 C12B 1.206(5)
O2 C12A 1.180(6)
O3 C8A 1.204(5)
C9 H9 0.9900
C9 C8 1.556(5)
C9 C10 1.523(6)
C8 C7 1.505(5)
C7A C6A 1.505(6)
C7A C8A 1.476(6)
C7A C11A 1.334(6)
C5A H5A 0.9900
C5A C10A 1.579(5)
C5A C6A 1.538(5)
C5A C4A 1.555(6)
C9A H9A 0.9900
C9A C10A 1.521(5)
C12A C11A 1.497(6)
C5 H5 0.9900
C5 C4 1.501(6)
C5 C6 1.529(6)
C5 C10 1.551(6)
C12 C11 1.474(6)
C1A H1A 0.9900
C1A C10A 1.516(6)
C1A C3A 1.511(6)
C1A C2A 1.497(6)
O9 C12B 1.322(6)
O9 C18B 1.609(13)
O9 C16B 1.411(12)
C4 C3 1.495(7)
C4 C15 1.328(6)
C7 C6 1.495(6)
C7 C11 1.329(6)
C8B C7B 1.479(6)
C10A C14A 1.525(6)
C27 C26 1.474(6)
C6 H6A 0.9800
C6 H6B 0.9800
C6A H6AA 0.9800
C6A H6AB 0.9800
C11 C13 1.494(5)
C22 C23 1.509(5)
C22 C21 1.492(6)
C22 C26 1.322(6)
C10B C9B 1.528(6)
C10B C5B 1.573(5)
C10B C1B 1.511(6)
C10B C14B 1.536(6)
C9B H9B 0.9900
C4A C3A 1.499(5)
C4A C15A 1.512(6)
C1 H1 0.9900
C1 C10 1.542(6)
C1 C3 1.513(7)
C1 C2 1.494(6)
C12B C11B 1.495(7)
C23 C24 1.546(6)
C7B C11B 1.323(6)
C7B C6B 1.503(6)
C21 H21A 0.9800
C21 H21B 0.9800
C21 C20 1.529(6)
C4B C5B 1.562(6)
C4B C3B 1.502(6)
C4B C15B 1.514(6)
C10 C14 1.550(5)
C18 H18 0.9900
C18 C16 1.507(6)
C18 C19 1.492(6)
C18 C17 1.502(7)
C24 H24 0.9900
C24 C25 1.536(6)
C11A C13A 1.495(7)
C26 C28 1.499(6)
C16 H16 0.9900
C16 C25 1.546(6)
C16 C17 1.491(6)
C20 H20 0.9900
C20 C25 1.555(6)
C20 C19 1.506(6)
C25 C29 1.531(6)
C14 H14D 0.9700
C14 H14E 0.9700
C14 H14F 0.9700
C19 C30 1.319(6)
C5B H5B 0.9900
C5B C6B 1.537(5)
C3 H3 0.9900
C3 C2 1.512(7)
C2B H2BA 0.9800
C2B H2BB 0.9800
C2B C3B 1.494(7)
C2B C1B 1.487(7)
C3A H3A 0.9900
C3A C2A 1.499(6)
C30 H30A 0.9400
C30 H30B 0.9400
C11B C13B 1.488(7)
C3B H3B 0.9900
C3B C1B 1.506(7)
C16A H16C 0.9800
C16A H16D 0.9800
C16A C17A 1.451(7)
C6B H6BA 0.9800
C6B H6BB 0.9800
C2 H2A 0.9800
C2 H2B 0.9800
C15A H15D 0.9700
C15A H15E 0.9700
C15A H15F 0.9700
C29 H29A 0.9700
C29 H29B 0.9700
C29 H29C 0.9700
C1B H1B 0.9900
C2A H2AA 0.9800
C2A H2AB 0.9800
C15B H15A 0.9700
C15B H15B 0.9700
C15B H15C 0.9700
C14A H14G 0.9700
C14A H14H 0.9700
C14A H14I 0.9700
C14B H14A 0.9700
C14B H14B 0.9700
C14B H14C 0.9700
C17 H17A 0.9800
C17 H17B 0.9800
C28 H28A 0.9700
C28 H28B 0.9700
C28 H28C 0.9700
C13 H13D 0.9700
C13 H13E 0.9700
C13 H13F 0.9700
C13A H13G 0.9700
C13A H13H 0.9700
C13A H13I 0.9700
C15 H15G 0.9400
C15 H15H 0.9400
C17A H17F 0.9700
C17A H17G 0.9700
C17A H17H 0.9700
C13B H13A 0.9700
C13B H13B 0.9700
C13B H13C 0.9700
C18B H18A 0.9800
C18B H18B 0.9800
C18B C19B 1.476(17)
C19B H19A 0.9700
C19B H19B 0.9700
C19B H19C 0.9700
C16B H16A 0.9800
C16B H16B 0.9800
C16B C17B 1.466(15)
C17B H17C 0.9700
C17B H17D 0.9700
C17B H17E 0.9700
